data_4071739
loop_
_publ_author_name
'Arliguie, Th\'er\`ese'
'Blug, Matthias'
'Le Floch, Pascal'
'M\'ezailles, Nicolas'
'Thu\'ery, Pierre'
'Ephritikhine, Michel'

_publ_section_title
;
 Organouranium Complexes with Phosphinine-Based SPS Pincer Ligands.
 Variations with the Substituent at the Phosphorus Atom
;
_journal_issue 16
_journal_name_full Organometallics
_journal_page_first 4158
_journal_paper_doi 10.1021/om8003493
_journal_volume 27
_journal_year 2008
_chemical_formula_sum 'C55 H56 B O1.5 P3 S2 U'
_chemical_formula_weight 1146.87
_space_group_IT_number 2
_symmetry_cell_setting triclinic
_symmetry_space_group_name_Hall '-P 1'
_symmetry_space_group_name_H-M 'P -1'
_atom_sites_solution_hydrogens geom
_atom_sites_solution_primary heavy
_atom_sites_solution_secondary difmap
_audit_creation_method SHELXL-97
_cell_angle_alpha 68.359(9)
_cell_angle_beta 88.154(9)
_cell_angle_gamma 66.305(9)
_cell_formula_units_Z 2
_cell_length_a 12.596(2)
_cell_length_b 13.3444(19)
_cell_length_c 17.325(2)
_cell_measurement_reflns_used 16056
_cell_measurement_temperature 100(2)
_cell_measurement_theta_max 25.68
_cell_measurement_theta_min 2.81
_cell_volume 2455.5(7)
_computing_cell_refinement 'DENZO-SMN (Otwinowski & Minor, 1997)'
_computing_data_collection 'Kappa-CCD software (Nonius B.V., 1998)'
_computing_data_reduction 'DENZO-SMN (Otwinowski & Minor, 1997)'
_computing_molecular_graphics 'SHELXTL (Sheldrick, 1999)'
_computing_publication_material 'SHELXTL (Sheldrick, 1999)'
_computing_structure_refinement 'SHELXL-97 (Sheldrick, 1997)'
_computing_structure_solution 'SHELXS-97 (Sheldrick, 1997)'
_diffrn_ambient_temperature 100(2)
_diffrn_measured_fraction_theta_full 0.895
_diffrn_measured_fraction_theta_max 0.895
_diffrn_measurement_device_type 'Nonius Kappa-CCD'
_diffrn_measurement_method '\f scans'
_diffrn_radiation_monochromator graphite
_diffrn_radiation_source 'fine-focus sealed tube'
_diffrn_radiation_type MoK\a
_diffrn_radiation_wavelength 0.71073
_diffrn_reflns_av_R_equivalents 0.1353
_diffrn_reflns_av_sigmaI/netI 0.2050
_diffrn_reflns_limit_h_max 15
_diffrn_reflns_limit_h_min -15
_diffrn_reflns_limit_k_max 16
_diffrn_reflns_limit_k_min -16
_diffrn_reflns_limit_l_max 21
_diffrn_reflns_limit_l_min -21
_diffrn_reflns_number 16056
_diffrn_reflns_theta_full 25.68
_diffrn_reflns_theta_max 25.68
_diffrn_reflns_theta_min 2.81
_diffrn_standards_decay_% none
_diffrn_standards_interval_time 0
_exptl_absorpt_coefficient_mu 3.528
_exptl_absorpt_correction_T_max 0.655
_exptl_absorpt_correction_T_min 0.272
_exptl_absorpt_correction_type refdelf
_exptl_absorpt_process_details 'program DELABS from PLATON (Spek, 2000)'
_exptl_crystal_colour 'translucent dark red'
_exptl_crystal_density_diffrn 1.551
_exptl_crystal_density_method 'not measured'
_exptl_crystal_description irregular
_exptl_crystal_F_000 1144
_exptl_crystal_size_max 0.35
_exptl_crystal_size_mid 0.30
_exptl_crystal_size_min 0.12
_refine_diff_density_max 0.973
_refine_diff_density_min -1.219
_refine_diff_density_rms 0.140
_refine_ls_extinction_method none
_refine_ls_goodness_of_fit_ref 0.955
_refine_ls_hydrogen_treatment constr
_refine_ls_matrix_type full
_refine_ls_number_parameters 577
_refine_ls_number_reflns 8372
_refine_ls_number_restraints 49
_refine_ls_restrained_S_all 0.955
_refine_ls_R_factor_all 0.1587
_refine_ls_R_factor_gt 0.0717
_refine_ls_shift/su_max 0.001
_refine_ls_shift/su_mean 0.000
_refine_ls_structure_factor_coef Fsqd
_refine_ls_weighting_details 'calc w=1/[\s^2^(Fo^2^)]'
_refine_ls_weighting_scheme calc
_refine_ls_wR_factor_gt 0.1251
_refine_ls_wR_factor_ref 0.1585
_reflns_number_gt 4377
_reflns_number_total 8372
_reflns_threshold_expression >2sigma(I)
_cod_data_source_file om8003493-file001.cif
_cod_data_source_block 6.1.5THF
_cod_original_formula_sum 'C55 H56 B O1.50 P3 S2 U'
_cod_database_code 4071739

loop_
_symmetry_equiv_pos_as_xyz
'x, y, z'
'-x, -y, -z'

loop_
_atom_site_label
_atom_site_type_symbol
_atom_site_fract_x
_atom_site_fract_y
_atom_site_fract_z
_atom_site_U_iso_or_equiv
_atom_site_adp_type
_atom_site_occupancy
_atom_site_symmetry_multiplicity
_atom_site_calc_flag
_atom_site_refinement_flags
U U 0.35443(5) 0.49293(5) 0.34289(3) 0.04819(18) Uani 1 1 d .
P1 P 0.5068(3) 0.4247(3) 0.21646(19) 0.0459(8) Uani 1 1 d .
H1 H 0.5338 0.5095 0.1626 0.055 Uiso 1 1 d .
P2 P 0.7005(3) 0.2937(3) 0.35941(19) 0.0462(8) Uani 1 1 d .
P3 P 0.3360(3) 0.3384(3) 0.1813(2) 0.0458(8) Uani 1 1 d .
S1 S 0.5984(3) 0.4347(3) 0.38561(19) 0.0496(8) Uani 1 1 d .
S2 S 0.3073(3) 0.3258(3) 0.29880(19) 0.0487(8) Uani 1 1 d .
B B 0.3867(18) 0.3323(17) 0.4833(12) 0.084(6) Uani 1 1 d .
H1B H 0.3898 0.4126 0.4904 0.101 Uiso 1 1 d R
H2B H 0.3038 0.3848 0.4385 0.101 Uiso 1 1 d R
H3B H 0.4400 0.3122 0.4362 0.101 Uiso 1 1 d R
H4B H 0.3981 0.2732 0.5355 0.101 Uiso 1 1 d R
C1 C 0.6556(11) 0.3243(10) 0.2533(7) 0.043(3) Uani 1 1 d .
C2 C 0.7237(11) 0.2624(10) 0.2060(8) 0.049(3) Uani 1 1 d .
C3 C 0.6676(11) 0.2708(10) 0.1317(7) 0.043(3) Uani 1 1 d .
H3 H 0.7150 0.2543 0.0917 0.052 Uiso 1 1 calc R
C4 C 0.5490(12) 0.3013(10) 0.1138(7) 0.048(3) Uani 1 1 d .
C5 C 0.4679(11) 0.3554(10) 0.1597(7) 0.044(3) Uani 1 1 d .
C6 C 0.6859(11) 0.1616(10) 0.4270(7) 0.045(3) Uani 1 1 d .
C7 C 0.6456(11) 0.1009(10) 0.3916(8) 0.046(3) Uani 1 1 d .
H7 H 0.6300 0.1285 0.3336 0.056 Uiso 1 1 calc R
C8 C 0.6291(12) 0.0019(11) 0.4411(9) 0.059(4) Uani 1 1 d .
H8 H 0.6048 -0.0392 0.4177 0.071 Uiso 1 1 calc R
C9 C 0.6502(12) -0.0343(12) 0.5281(8) 0.059(4) Uani 1 1 d .
H9 H 0.6349 -0.0979 0.5625 0.071 Uiso 1 1 calc R
C10 C 0.6930(12) 0.0205(11) 0.5650(8) 0.053(4) Uani 1 1 d .
H10 H 0.7110 -0.0085 0.6229 0.064 Uiso 1 1 calc R
C11 C 0.7078(12) 0.1180(11) 0.5140(7) 0.054(4) Uani 1 1 d .
H11 H 0.7337 0.1573 0.5382 0.065 Uiso 1 1 calc R
C12 C 0.8458(14) 0.2779(12) 0.3792(8) 0.060(4) Uani 1 1 d .
C13 C 0.8738(11) 0.3739(11) 0.3381(7) 0.045(3) Uani 1 1 d .
H13 H 0.8182 0.4427 0.2976 0.053 Uiso 1 1 calc R
C14 C 0.9814(13) 0.3691(12) 0.3562(9) 0.059(4) Uani 1 1 d .
H14 H 0.9988 0.4335 0.3270 0.071 Uiso 1 1 calc R
C15 C 1.0647(13) 0.2681(12) 0.4183(9) 0.063(4) Uani 1 1 d .
H15 H 1.1375 0.2648 0.4309 0.076 Uiso 1 1 calc R
C16 C 1.0385(13) 0.1746(13) 0.4600(8) 0.061(4) Uani 1 1 d .
H16 H 1.0935 0.1090 0.5029 0.073 Uiso 1 1 calc R
C17 C 0.9333(12) 0.1726(12) 0.4415(8) 0.054(3) Uani 1 1 d .
H17 H 0.9197 0.1052 0.4685 0.064 Uiso 1 1 calc R
C18 C 0.8484(12) 0.1784(11) 0.2334(7) 0.050(3) Uani 1 1 d .
C19 C 0.8805(12) 0.0563(10) 0.2697(8) 0.053(3) Uani 1 1 d .
H19 H 0.8227 0.0283 0.2770 0.064 Uiso 1 1 calc R
C20 C 0.9946(14) -0.0225(12) 0.2946(7) 0.060(4) Uani 1 1 d .
H20 H 1.0130 -0.1028 0.3236 0.072 Uiso 1 1 calc R
C21 C 1.0850(13) 0.0149(12) 0.2774(8) 0.057(4) Uani 1 1 d .
H21 H 1.1628 -0.0399 0.2891 0.068 Uiso 1 1 calc R
C22 C 1.0553(13) 0.1356(12) 0.2425(8) 0.056(4) Uani 1 1 d .
H22 H 1.1137 0.1629 0.2353 0.068 Uiso 1 1 calc R
C23 C 0.9385(11) 0.2164(11) 0.2180(8) 0.048(3) Uani 1 1 d .
H23 H 0.9200 0.2970 0.1910 0.058 Uiso 1 1 calc R
C24 C 0.5162(11) 0.2685(11) 0.0483(7) 0.046(3) Uani 1 1 d .
C25 C 0.4247(12) 0.3482(12) -0.0182(7) 0.055(4) Uani 1 1 d .
H25 H 0.3823 0.4257 -0.0223 0.066 Uiso 1 1 calc R
C26 C 0.3973(11) 0.3131(13) -0.0769(8) 0.054(4) Uani 1 1 d .
H26 H 0.3373 0.3681 -0.1206 0.065 Uiso 1 1 calc R
C27 C 0.4546(13) 0.2011(12) -0.0731(8) 0.054(4) Uani 1 1 d .
H27 H 0.4349 0.1794 -0.1140 0.064 Uiso 1 1 calc R
C28 C 0.5418(13) 0.1202(13) -0.0086(9) 0.060(4) Uani 1 1 d .
H28 H 0.5790 0.0423 -0.0048 0.071 Uiso 1 1 calc R
C29 C 0.5769(11) 0.1499(11) 0.0512(8) 0.050(3) Uani 1 1 d .
H29 H 0.6391 0.0938 0.0930 0.060 Uiso 1 1 calc R
C30 C 0.3446(11) 0.2051(10) 0.1733(7) 0.043(3) Uani 1 1 d .
C31 C 0.4108(12) 0.0958(10) 0.2387(8) 0.050(3) Uani 1 1 d .
H31 H 0.4497 0.0937 0.2843 0.061 Uiso 1 1 calc R
C32 C 0.4184(12) -0.0100(10) 0.2354(8) 0.051(3) Uani 1 1 d .
H32 H 0.4646 -0.0819 0.2783 0.062 Uiso 1 1 calc R
C33 C 0.3596(13) -0.0101(12) 0.1704(8) 0.053(4) Uani 1 1 d .
H33 H 0.3649 -0.0807 0.1685 0.064 Uiso 1 1 calc R
C34 C 0.2918(11) 0.0986(10) 0.1076(7) 0.045(3) Uani 1 1 d .
H34 H 0.2491 0.1005 0.0639 0.055 Uiso 1 1 calc R
C35 C 0.2854(10) 0.2060(10) 0.1076(7) 0.038(3) Uani 1 1 d .
H35 H 0.2414 0.2773 0.0635 0.046 Uiso 1 1 calc R
C36 C 0.2070(12) 0.4599(10) 0.1115(7) 0.047(3) Uani 1 1 d .
C37 C 0.2146(11) 0.5599(9) 0.0514(6) 0.039(3) Uani 1 1 d .
H37 H 0.2873 0.5613 0.0425 0.047 Uiso 1 1 calc R
C38 C 0.1155(12) 0.6553(11) 0.0059(8) 0.050(3) Uani 1 1 d .
H38 H 0.1217 0.7214 -0.0341 0.060 Uiso 1 1 calc R
C39 C 0.0036(13) 0.6573(12) 0.0173(9) 0.061(4) Uani 1 1 d .
H39 H -0.0633 0.7230 -0.0148 0.073 Uiso 1 1 calc R
C40 C -0.0037(12) 0.5595(11) 0.0772(8) 0.055(3) Uani 1 1 d .
H40 H -0.0768 0.5593 0.0860 0.066 Uiso 1 1 calc R
C41 C 0.0953(13) 0.4613(11) 0.1245(8) 0.058(4) Uani 1 1 d .
H41 H 0.0884 0.3960 0.1651 0.069 Uiso 1 1 calc R
C42 C 0.3472(13) 0.6972(10) 0.2302(8) 0.053(4) Uani 1 1 d .
H42 H 0.3974 0.7134 0.1918 0.064 Uiso 1 1 calc R
C43 C 0.2588(14) 0.6788(10) 0.1975(8) 0.060(4) Uani 1 1 d .
H43 H 0.2625 0.6902 0.1414 0.072 Uiso 1 1 calc R
C44 C 0.1676(13) 0.6483(11) 0.2268(8) 0.055(4) Uani 1 1 d .
H44 H 0.1272 0.6399 0.1872 0.066 Uiso 1 1 calc R
C45 C 0.1247(12) 0.6278(10) 0.3029(8) 0.051(3) Uani 1 1 d .
H45 H 0.0591 0.6130 0.3006 0.061 Uiso 1 1 calc R
C46 C 0.1506(12) 0.6231(11) 0.3805(8) 0.052(3) Uani 1 1 d .
H46 H 0.1022 0.6019 0.4188 0.062 Uiso 1 1 calc R
C47 C 0.2365(12) 0.6443(10) 0.4138(8) 0.050(3) Uani 1 1 d .
H47 H 0.2287 0.6393 0.4685 0.059 Uiso 1 1 calc R
C48 C 0.3320(12) 0.6713(11) 0.3840(8) 0.058(4) Uani 1 1 d .
H48 H 0.3761 0.6728 0.4253 0.069 Uiso 1 1 calc R
C49 C 0.3754(12) 0.6964(11) 0.3068(8) 0.052(3) Uani 1 1 d .
H49 H 0.4374 0.7172 0.3074 0.062 Uiso 1 1 calc R
O O 0.7875(11) 0.6665(9) 0.2315(7) 0.092(3) Uani 1 1 d U
C50 C 0.7433(17) 0.6865(15) 0.3040(11) 0.090(5) Uani 1 1 d U
H50A H 0.7699 0.6123 0.3527 0.108 Uiso 1 1 calc R
H50B H 0.6584 0.7233 0.2955 0.108 Uiso 1 1 calc R
C51 C 0.789(2) 0.7661(19) 0.3155(12) 0.132(8) Uani 1 1 d DU
H51A H 0.8673 0.7225 0.3470 0.159 Uiso 1 1 calc R
H51B H 0.7380 0.8153 0.3428 0.159 Uiso 1 1 calc R
C52 C 0.790(2) 0.8380(18) 0.2250(12) 0.141(8) Uani 1 1 d DU
H52A H 0.7136 0.9022 0.2005 0.169 Uiso 1 1 calc R
H52B H 0.8466 0.8719 0.2208 0.169 Uiso 1 1 calc R
C53 C 0.8227(15) 0.7575(13) 0.1816(10) 0.077(4) Uani 1 1 d U
H53A H 0.7817 0.7975 0.1250 0.092 Uiso 1 1 calc R
H53B H 0.9064 0.7250 0.1795 0.092 Uiso 1 1 calc R
C54 C -0.052(4) 0.987(3) 0.056(2) 0.099(11) Uani 0.8333 1 d PU
C55 C 0.032(3) 0.989(2) 0.0691(16) 0.056(7) Uani 0.8333 1 d PU
C56 C 0.091(3) 1.024(3) 0.0027(19) 0.071(8) Uani 0.8333 1 d PU

loop_
_atom_site_aniso_label
_atom_site_aniso_U_11
_atom_site_aniso_U_22
_atom_site_aniso_U_33
_atom_site_aniso_U_23
_atom_site_aniso_U_13
_atom_site_aniso_U_12
U 0.0513(3) 0.0467(3) 0.0479(3) -0.0203(2) 0.0093(2) -0.0203(2)
P1 0.049(2) 0.0433(18) 0.0451(18) -0.0151(16) 0.0055(16) -0.0210(17)
P2 0.047(2) 0.0460(18) 0.0443(18) -0.0173(16) 0.0079(16) -0.0188(17)
P3 0.048(2) 0.0481(19) 0.0449(18) -0.0184(16) 0.0095(16) -0.0237(17)
S1 0.051(2) 0.0531(19) 0.0462(17) -0.0208(16) 0.0083(16) -0.0220(17)
S2 0.055(2) 0.0473(18) 0.0453(18) -0.0187(16) 0.0112(16) -0.0233(17)
B 0.081(10) 0.090(9) 0.093(9) -0.054(8) 0.013(7) -0.031(7)
C1 0.042(8) 0.051(7) 0.034(6) -0.023(6) 0.016(6) -0.011(6)
C2 0.039(8) 0.046(7) 0.055(8) -0.014(7) 0.009(7) -0.016(6)
C3 0.038(8) 0.049(7) 0.040(7) -0.013(6) 0.008(6) -0.019(6)
C4 0.049(9) 0.042(7) 0.032(6) 0.002(6) -0.004(6) -0.016(7)
C5 0.055(9) 0.051(7) 0.039(6) -0.027(6) 0.023(6) -0.029(7)
C6 0.057(9) 0.038(7) 0.041(7) -0.007(6) 0.017(6) -0.029(6)
C7 0.038(8) 0.043(7) 0.057(8) -0.020(7) 0.004(6) -0.016(6)
C8 0.053(10) 0.047(8) 0.075(10) -0.023(8) 0.010(8) -0.019(7)
C9 0.044(9) 0.060(9) 0.057(9) -0.005(8) 0.020(7) -0.022(7)
C10 0.063(10) 0.055(8) 0.043(7) -0.015(7) 0.019(7) -0.030(8)
C11 0.072(11) 0.054(8) 0.034(7) -0.010(7) 0.012(7) -0.032(8)
C12 0.076(12) 0.056(8) 0.045(8) -0.011(7) -0.004(7) -0.032(8)
C13 0.042(8) 0.065(8) 0.039(7) -0.028(6) 0.008(6) -0.028(7)
C14 0.058(10) 0.053(8) 0.075(9) -0.028(8) 0.021(8) -0.030(8)
C15 0.056(10) 0.058(9) 0.068(9) -0.013(8) -0.007(8) -0.026(8)
C16 0.053(10) 0.070(10) 0.054(8) -0.020(8) -0.005(7) -0.023(8)
C17 0.038(9) 0.058(8) 0.061(8) -0.024(7) 0.007(7) -0.016(7)
C18 0.055(9) 0.051(8) 0.041(7) -0.023(6) 0.000(6) -0.014(7)
C19 0.047(9) 0.031(6) 0.074(9) -0.021(7) 0.001(7) -0.008(6)
C20 0.076(12) 0.053(8) 0.034(7) -0.007(6) -0.004(7) -0.019(8)
C21 0.045(9) 0.058(9) 0.052(8) -0.025(7) 0.020(7) -0.006(7)
C22 0.056(10) 0.064(9) 0.054(8) -0.019(7) 0.012(7) -0.034(8)
C23 0.042(9) 0.040(7) 0.057(8) -0.013(6) 0.010(7) -0.016(7)
C24 0.048(9) 0.065(9) 0.046(7) -0.030(7) 0.024(7) -0.037(7)
C25 0.058(10) 0.070(9) 0.029(6) -0.010(7) 0.008(6) -0.026(8)
C26 0.033(8) 0.076(10) 0.056(8) -0.023(8) 0.001(6) -0.028(8)
C27 0.060(10) 0.065(9) 0.047(8) -0.026(8) 0.024(8) -0.034(8)
C28 0.052(10) 0.061(9) 0.078(10) -0.042(8) 0.016(8) -0.024(8)
C29 0.042(8) 0.064(8) 0.052(8) -0.031(7) 0.012(6) -0.024(7)
C30 0.038(8) 0.055(8) 0.035(6) -0.026(6) 0.001(6) -0.011(6)
C31 0.057(9) 0.050(8) 0.049(8) -0.018(7) -0.002(7) -0.028(7)
C32 0.058(10) 0.026(6) 0.057(8) -0.005(6) 0.003(7) -0.015(6)
C33 0.071(11) 0.057(9) 0.057(8) -0.035(8) 0.032(8) -0.040(8)
C34 0.056(9) 0.047(7) 0.047(7) -0.025(7) 0.021(7) -0.029(7)
C35 0.043(8) 0.036(6) 0.039(6) -0.014(6) 0.007(6) -0.020(6)
C36 0.056(9) 0.044(7) 0.049(7) -0.022(7) 0.009(6) -0.026(7)
C37 0.038(8) 0.035(6) 0.034(6) -0.007(6) -0.005(5) -0.012(6)
C38 0.047(9) 0.042(7) 0.049(7) -0.013(6) -0.002(7) -0.010(7)
C39 0.048(10) 0.047(8) 0.075(10) -0.014(8) -0.018(7) -0.015(7)
C40 0.045(9) 0.043(8) 0.075(9) -0.026(8) 0.001(7) -0.013(7)
C41 0.080(12) 0.046(8) 0.056(8) -0.022(7) 0.030(8) -0.034(8)
C42 0.074(11) 0.029(6) 0.039(7) -0.001(6) 0.014(7) -0.016(7)
C43 0.083(12) 0.037(7) 0.043(7) -0.005(6) -0.012(8) -0.016(8)
C44 0.084(12) 0.050(8) 0.047(7) -0.025(7) 0.021(7) -0.039(8)
C45 0.047(9) 0.052(8) 0.058(8) -0.032(7) 0.016(7) -0.015(7)
C46 0.046(9) 0.053(8) 0.052(8) -0.017(7) 0.000(7) -0.020(7)
C47 0.050(9) 0.038(7) 0.045(7) -0.016(6) -0.002(6) -0.002(6)
C48 0.047(10) 0.057(8) 0.054(8) -0.014(7) -0.011(7) -0.013(7)
C49 0.042(9) 0.047(7) 0.057(8) -0.015(7) 0.006(7) -0.015(7)
O 0.112(8) 0.078(6) 0.091(6) -0.036(5) 0.010(6) -0.040(6)
C50 0.099(10) 0.084(8) 0.094(9) -0.052(7) 0.011(7) -0.030(7)
C51 0.128(12) 0.136(11) 0.143(11) -0.074(9) 0.027(8) -0.049(8)
C52 0.158(12) 0.122(11) 0.162(12) -0.077(9) 0.017(9) -0.058(8)
C53 0.072(8) 0.080(8) 0.085(8) -0.036(7) 0.003(6) -0.035(7)
C54 0.097(14) 0.107(14) 0.092(14) -0.016(9) 0.028(10) -0.064(10)
C55 0.058(11) 0.050(10) 0.047(10) -0.006(8) -0.003(8) -0.020(8)
C56 0.063(12) 0.082(12) 0.070(11) -0.042(9) 0.008(9) -0.019(8)

loop_
_atom_type_symbol
_atom_type_description
_atom_type_scat_dispersion_real
_atom_type_scat_dispersion_imag
_atom_type_scat_source
C C 0.0033 0.0016 'International Tables Vol C Tables 4.2.6.8 and 6.1.1.4'
H H 0.0000 0.0000 'International Tables Vol C Tables 4.2.6.8 and 6.1.1.4'
B B 0.0013 0.0007 'International Tables Vol C Tables 4.2.6.8 and 6.1.1.4'
O O 0.0106 0.0060 'International Tables Vol C Tables 4.2.6.8 and 6.1.1.4'
P P 0.1023 0.0942 'International Tables Vol C Tables 4.2.6.8 and 6.1.1.4'
S S 0.1246 0.1234 'International Tables Vol C Tables 4.2.6.8 and 6.1.1.4'
U U -9.6767 9.6646 'International Tables Vol C Tables 4.2.6.8 and 6.1.1.4'

loop_
_geom_angle_atom_site_label_1
_geom_angle_atom_site_label_2
_geom_angle_atom_site_label_3
_geom_angle
B U S2 78.9(4)
B U S1 82.8(5)
S2 U S1 116.42(10)
B U P1 116.6(4)
S2 U P1 68.96(9)
S1 U P1 66.63(9)
C5 P1 C1 99.9(6)
C5 P1 U 118.8(4)
C1 P1 U 117.6(4)
C12 P2 C1 114.5(6)
C12 P2 C6 109.9(6)
C1 P2 C6 108.8(6)
C12 P2 S1 104.3(5)
C1 P2 S1 108.1(4)
C6 P2 S1 111.2(4)
C5 P3 C30 110.6(5)
C5 P3 C36 114.1(6)
C30 P3 C36 106.9(6)
C5 P3 S2 110.3(4)
C30 P3 S2 107.6(4)
C36 P3 S2 107.1(4)
P2 S1 U 109.59(17)
P3 S2 U 112.99(16)
C2 C1 P1 121.1(9)
C2 C1 P2 124.2(10)
P1 C1 P2 114.0(5)
C1 C2 C3 118.8(12)
C1 C2 C18 123.3(12)
C3 C2 C18 117.5(10)
C4 C3 C2 126.2(11)
C3 C4 C5 120.1(12)
C3 C4 C24 116.7(11)
C5 C4 C24 123.2(12)
C4 C5 P1 119.5(10)
C4 C5 P3 124.8(9)
P1 C5 P3 114.8(6)
C11 C6 C7 117.6(11)
C11 C6 P2 122.8(10)
C7 C6 P2 119.5(9)
C8 C7 C6 121.4(12)
C7 C8 C9 117.3(13)
C10 C9 C8 122.9(12)
C11 C10 C9 117.8(13)
C10 C11 C6 122.8(13)
C13 C12 C17 118.1(13)
C13 C12 P2 119.4(11)
C17 C12 P2 122.3(10)
C14 C13 C12 121.5(13)
C13 C14 C15 120.2(12)
C16 C15 C14 119.3(14)
C15 C16 C17 122.8(14)
C16 C17 C12 118.0(13)
C19 C18 C23 117.4(12)
C19 C18 C2 120.4(12)
C23 C18 C2 122.0(11)
C20 C19 C18 121.3(13)
C19 C20 C21 121.2(12)
C22 C21 C20 118.2(13)
C21 C22 C23 120.3(13)
C22 C23 C18 121.1(11)
C25 C24 C29 116.5(12)
C25 C24 C4 123.2(12)
C29 C24 C4 120.3(12)
C26 C25 C24 120.9(13)
C27 C26 C25 122.0(14)
C26 C27 C28 118.9(13)
C27 C28 C29 122.3(13)
C28 C29 C24 119.2(13)
C35 C30 C31 118.7(11)
C35 C30 P3 122.8(9)
C31 C30 P3 118.5(9)
C32 C31 C30 120.3(12)
C33 C32 C31 121.5(12)
C32 C33 C34 117.6(11)
C33 C34 C35 122.3(12)
C30 C35 C34 119.6(11)
C37 C36 C41 118.8(12)
C37 C36 P3 120.6(10)
C41 C36 P3 120.1(10)
C38 C37 C36 119.8(12)
C37 C38 C39 122.1(12)
C40 C39 C38 118.0(13)
C39 C40 C41 121.3(14)
C40 C41 C36 120.0(12)
C49 C42 C43 133.9(13)
C44 C43 C42 137.0(13)
C45 C44 C43 132.9(13)
C46 C45 C44 138.6(14)
C45 C46 C47 132.3(13)
C46 C47 C48 135.5(12)
C49 C48 C47 134.9(13)
C42 C49 C48 134.7(14)
C50 O C53 110.6(12)
O C50 C51 105.6(15)
C50 C51 C52 99.6(17)
C53 C52 C51 107.0(16)
O C53 C52 103.4(13)

loop_
_geom_bond_atom_site_label_1
_geom_bond_atom_site_label_2
_geom_bond_distance
_geom_bond_site_symmetry_2
U B 2.49(2) .
U C48 2.637(13) .
U C47 2.663(11) .
U C45 2.667(13) .
U C43 2.671(12) .
U C42 2.672(11) .
U C49 2.674(13) .
U C46 2.679(13) .
U C44 2.682(15) .
U S2 2.873(3) .
U S1 2.899(4) .
U P1 3.018(3) .
P1 C5 1.770(12) .
P1 C1 1.772(13) .
P2 C12 1.784(16) .
P2 C1 1.788(12) .
P2 C6 1.800(11) .
P2 S1 2.012(4) .
P3 C5 1.776(12) .
P3 C30 1.794(12) .
P3 C36 1.815(13) .
P3 S2 2.013(4) .
C1 C2 1.405(15) .
C2 C3 1.434(17) .
C2 C18 1.480(17) .
C3 C4 1.394(17) .
C4 C5 1.405(15) .
C4 C24 1.481(17) .
C6 C11 1.392(16) .
C6 C7 1.416(16) .
C7 C8 1.378(16) .
C8 C9 1.399(18) .
C9 C10 1.385(19) .
C10 C11 1.358(16) .
C12 C13 1.396(16) .
C12 C17 1.438(18) .
C13 C14 1.373(18) .
C14 C15 1.393(19) .
C15 C16 1.356(17) .
C16 C17 1.386(19) .
C18 C19 1.394(16) .
C18 C23 1.401(17) .
C19 C20 1.360(18) .
C20 C21 1.400(19) .
C21 C22 1.382(17) .
C22 C23 1.391(17) .
C24 C25 1.408(18) .
C24 C29 1.437(17) .
C25 C26 1.370(17) .
C26 C27 1.351(17) .
C27 C28 1.363(19) .
C28 C29 1.378(17) .
C30 C35 1.375(16) .
C30 C31 1.404(16) .
C31 C32 1.398(16) .
C32 C33 1.368(18) .
C33 C34 1.385(17) .
C34 C35 1.402(15) .
C36 C37 1.395(15) .
C36 C41 1.411(18) .
C37 C38 1.359(16) .
C38 C39 1.408(18) .
C39 C40 1.371(17) .
C40 C41 1.380(18) .
C42 C49 1.381(17) .
C42 C43 1.41(2) .
C43 C44 1.390(19) .
C44 C45 1.383(15) .
C45 C46 1.366(16) .
C46 C47 1.410(18) .
C47 C48 1.419(18) .
C48 C49 1.404(16) .
O C50 1.429(16) .
O C53 1.433(16) .
C50 C51 1.47(2) .
C51 C52 1.51(3) .
C52 C53 1.45(2) .
C54 C55 1.10(4) .
C54 C56 1.22(5) 2_575
C55 C56 1.39(4) .
C56 C54 1.22(5) 2_575
